data_7001972
loop_
_publ_author_name
'Holschumacher, Dirk'
'Taouss, Christina'
'Bannenberg, Thomas'
'Hrib, Cristian G.'
'Daniliuc, Constantin G.'
'Jones, Peter G.'
'Tamm, M.'

_publ_section_title
;
 Dehydrogenation reactivity of a frustrated carbene--borane Lewis pair
;
_journal_issue 35
_journal_name_full 'Dalton Transactions'
_journal_page_first 6927
_journal_paper_doi 10.1039/b908074k
_journal_year 2009
_chemical_formula_sum 'C32.5 H22.5 B F15 N2'
_chemical_formula_weight 736.83
_chemical_name_systematic
;
?
;
_space_group_IT_number 15
_symmetry_cell_setting monoclinic
_symmetry_space_group_name_Hall '-C 2yc'
_symmetry_space_group_name_H-M 'C 1 2/c 1'
_atom_sites_solution_hydrogens geom
_atom_sites_solution_primary direct
_atom_sites_solution_secondary difmap
_audit_creation_method SHELXL-97
_cell_angle_alpha 90.00
_cell_angle_beta 115.316(8)
_cell_angle_gamma 90.00
_cell_formula_units_Z 8
_cell_length_a 23.6118(16)
_cell_length_b 15.5335(8)
_cell_length_c 19.8810(12)
_cell_measurement_reflns_used 19852
_cell_measurement_temperature 100(2)
_cell_measurement_theta_max 75.7013
_cell_measurement_theta_min 3.5138
_cell_volume 6591.5(8)
_computing_cell_refinement
;
CrysAlis RED, Oxford Diffraction Ltd.,
Version 1.171.32.36 (release 29-09-2008 CrysAlis171 .NET)
(compiled Sep 29 2008,12:11:20)
;
_computing_data_collection
;
CrysAlis CCD, Oxford Diffraction Ltd.,
Version 1.171.32.36 (release 29-09-2008 CrysAlis171 .NET)
(compiled Sep 29 2008,12:11:20)
;
_computing_data_reduction
;
CrysAlis RED, Oxford Diffraction Ltd.,
Version 1.171.32.36 (release 29-09-2008 CrysAlis171 .NET)
(compiled Sep 29 2008,12:11:20)
;
_computing_molecular_graphics 'Bruker XP'
_computing_publication_material SHELXL-97
_computing_structure_refinement 'SHELXL-97 (Sheldrick, 1997)'
_computing_structure_solution 'SHELXS-97 (Sheldrick, 1990)'
_diffrn_ambient_temperature 100(2)
_diffrn_detector_area_resol_mean 10.3543
_diffrn_measured_fraction_theta_full 0.998
_diffrn_measured_fraction_theta_max 0.987
_diffrn_measurement_device_type 'Oxford Diffraction Nova A'
_diffrn_measurement_method \w-scan
_diffrn_radiation_monochromator mirror
_diffrn_radiation_source 'Nova (Cu) X-ray Source'
_diffrn_radiation_type 'Cu K\a'
_diffrn_radiation_wavelength 1.54184
_diffrn_reflns_av_R_equivalents 0.0380
_diffrn_reflns_av_sigmaI/netI 0.0193
_diffrn_reflns_limit_h_max 29
_diffrn_reflns_limit_h_min -28
_diffrn_reflns_limit_k_max 17
_diffrn_reflns_limit_k_min -19
_diffrn_reflns_limit_l_max 24
_diffrn_reflns_limit_l_min -24
_diffrn_reflns_number 40766
_diffrn_reflns_theta_full 70.00
_diffrn_reflns_theta_max 76.08
_diffrn_reflns_theta_min 3.52
_exptl_absorpt_coefficient_mu 1.310
_exptl_absorpt_correction_T_max 1.00000
_exptl_absorpt_correction_T_min 0.68735
_exptl_absorpt_correction_type multi-scan
_exptl_absorpt_process_details
;
CrysAlis RED, Oxford Diffraction Ltd.,
Version 1.171.32.36 (release 29-09-2008 CrysAlis171 .NET)
(compiled Sep 29 2008,12:11:20)
;
_exptl_crystal_colour colourless
_exptl_crystal_density_diffrn 1.485
_exptl_crystal_density_method 'not measured'
_exptl_crystal_description prism
_exptl_crystal_F_000 2972
_exptl_crystal_size_max 0.13
_exptl_crystal_size_mid 0.11
_exptl_crystal_size_min 0.11
_refine_diff_density_max 1.018
_refine_diff_density_min -1.118
_refine_diff_density_rms 0.088
_refine_ls_extinction_method none
_refine_ls_goodness_of_fit_ref 1.050
_refine_ls_hydrogen_treatment 'rigid methyls, others riding'
_refine_ls_matrix_type full
_refine_ls_number_parameters 482
_refine_ls_number_reflns 6805
_refine_ls_number_restraints 61
_refine_ls_restrained_S_all 1.104
_refine_ls_R_factor_all 0.0567
_refine_ls_R_factor_gt 0.0505
_refine_ls_shift/su_max 0.000
_refine_ls_shift/su_mean 0.000
_refine_ls_structure_factor_coef Fsqd
_refine_ls_weighting_details 'calc w=1/[\s^2^(Fo^2^)+(0.1253P)^2^+3.4259P] where P=(Fo^2^+2Fc^2^)/3'
_refine_ls_weighting_scheme calc
_refine_ls_wR_factor_gt 0.1613
_refine_ls_wR_factor_ref 0.1715
_reflns_number_gt 5806
_reflns_number_total 6805
_reflns_threshold_expression >2sigma(I)
_cod_data_source_file b908074k.txt
_cod_data_source_block dhol45
_cod_original_cell_volume 6591.5(7)
_cod_original_sg_symbol_H-M 'C 2/c'
_cod_original_formula_sum 'C32.50 H22.50 B F15 N2'
_cod_database_code 7001972

loop_
_symmetry_equiv_pos_as_xyz
'x, y, z'
'-x, y, -z+1/2'
'x+1/2, y+1/2, z'
'-x+1/2, y+1/2, -z+1/2'
'-x, -y, -z'
'x, -y, z-1/2'
'-x+1/2, -y+1/2, -z'
'x+1/2, -y+1/2, z-1/2'

loop_
_atom_site_label
_atom_site_type_symbol
_atom_site_fract_x
_atom_site_fract_y
_atom_site_fract_z
_atom_site_U_iso_or_equiv
_atom_site_adp_type
_atom_site_occupancy
_atom_site_symmetry_multiplicity
_atom_site_calc_flag
_atom_site_refinement_flags
_atom_site_disorder_assembly
_atom_site_disorder_group
B B 0.18307(10) 0.57713(14) 0.27890(11) 0.0264(4) Uani 1 1 d . . .
F1 F 0.22215(6) 0.57634(9) 0.43831(6) 0.0362(3) Uani 1 1 d . . .
F2 F 0.31787(7) 0.66049(11) 0.54232(7) 0.0494(4) Uani 1 1 d . . .
F3 F 0.39910(7) 0.75174(10) 0.50456(7) 0.0494(4) Uani 1 1 d . . .
F4 F 0.37992(6) 0.75941(9) 0.36084(7) 0.0381(3) Uani 1 1 d . . .
F5 F 0.28057(5) 0.68653(8) 0.25478(6) 0.0307(3) Uani 1 1 d . . .
F6 F 0.27649(6) 0.44651(9) 0.39087(7) 0.0386(3) Uani 1 1 d . . .
F7 F 0.25162(7) 0.28339(9) 0.40417(8) 0.0468(3) Uani 1 1 d . . .
F8 F 0.13716(7) 0.21513(8) 0.31750(8) 0.0445(3) Uani 1 1 d . . .
F9 F 0.04754(6) 0.31599(8) 0.21502(7) 0.0390(3) Uani 1 1 d . . .
F10 F 0.07116(5) 0.47992(8) 0.19851(6) 0.0331(3) Uani 1 1 d . . .
F11 F 0.16379(5) 0.76226(7) 0.25319(6) 0.0315(3) Uani 1 1 d . . .
F12 F 0.09125(6) 0.86607(8) 0.28712(7) 0.0368(3) Uani 1 1 d . . .
F13 F 0.01764(6) 0.80328(9) 0.35047(7) 0.0385(3) Uani 1 1 d . . .
F14 F 0.01933(6) 0.63111(9) 0.37801(7) 0.0374(3) Uani 1 1 d . . .
F15 F 0.08992(6) 0.52590(8) 0.34539(6) 0.0340(3) Uani 1 1 d . . .
N1 N 0.12385(7) 0.63487(11) 0.07268(8) 0.0270(3) Uani 1 1 d . . .
N2 N 0.20355(7) 0.56044(10) 0.14987(8) 0.0266(3) Uani 1 1 d . . .
C1 C 0.17363(9) 0.58962(13) 0.08036(10) 0.0291(4) Uani 1 1 d . . .
H1 H 0.1864 0.5793 0.0417 0.035 Uiso 1 1 calc R . .
C2 C 0.17099(8) 0.58919(12) 0.19137(10) 0.0254(4) Uani 1 1 d . . .
C3 C 0.12154(8) 0.63443(12) 0.14077(10) 0.0268(4) Uani 1 1 d . . .
H3 H 0.0901 0.6617 0.1510 0.032 Uiso 1 1 calc R . .
C4 C 0.25525(9) 0.49456(13) 0.16663(10) 0.0304(4) Uani 1 1 d . . .
C5 C 0.30292(10) 0.49775(15) 0.24726(11) 0.0351(4) Uani 1 1 d . . .
H5A H 0.3277 0.5506 0.2561 0.053 Uiso 1 1 calc R . .
H5B H 0.3307 0.4477 0.2582 0.053 Uiso 1 1 calc R . .
H5C H 0.2812 0.4969 0.2796 0.053 Uiso 1 1 calc R . .
C6 C 0.22333(11) 0.40660(14) 0.14768(13) 0.0402(5) Uani 1 1 d . . .
H6A H 0.2048 0.3936 0.1822 0.060 Uiso 1 1 calc R . .
H6B H 0.2543 0.3624 0.1521 0.060 Uiso 1 1 calc R . .
H6C H 0.1904 0.4074 0.0966 0.060 Uiso 1 1 calc R . .
C7 C 0.28921(10) 0.51353(15) 0.11771(11) 0.0365(4) Uani 1 1 d . . .
H7A H 0.2612 0.5012 0.0656 0.055 Uiso 1 1 calc R . .
H7B H 0.3266 0.4772 0.1334 0.055 Uiso 1 1 calc R . .
H7C H 0.3015 0.5743 0.1228 0.055 Uiso 1 1 calc R . .
C8 C 0.07625(9) 0.67511(14) 0.00249(10) 0.0314(4) Uani 1 1 d . . .
C9 C 0.01844(10) 0.61780(18) -0.02672(12) 0.0428(5) Uani 1 1 d . . .
H9A H 0.0291 0.5615 -0.0404 0.064 Uiso 1 1 calc R . .
H9B H -0.0146 0.6446 -0.0706 0.064 Uiso 1 1 calc R . .
H9C H 0.0036 0.6103 0.0120 0.064 Uiso 1 1 calc R . .
C10 C 0.10389(11) 0.68090(16) -0.05396(11) 0.0392(5) Uani 1 1 d . . .
H10A H 0.1434 0.7130 -0.0323 0.059 Uiso 1 1 calc R . .
H10B H 0.0743 0.7106 -0.0987 0.059 Uiso 1 1 calc R . .
H10C H 0.1118 0.6228 -0.0672 0.059 Uiso 1 1 calc R . .
C11 C 0.06179(13) 0.76481(16) 0.02204(13) 0.0454(5) Uani 1 1 d . . .
H11A H 0.0429 0.7601 0.0572 0.068 Uiso 1 1 calc R . .
H11B H 0.0325 0.7939 -0.0233 0.068 Uiso 1 1 calc R . .
H11C H 0.1007 0.7982 0.0448 0.068 Uiso 1 1 calc R . .
C21 C 0.24771(9) 0.62216(12) 0.34095(10) 0.0274(4) Uani 1 1 d . . .
C22 C 0.26037(9) 0.62084(14) 0.41620(10) 0.0310(4) Uani 1 1 d . . .
C23 C 0.30953(11) 0.66346(15) 0.47128(11) 0.0363(5) Uani 1 1 d . . .
C24 C 0.35051(10) 0.70998(15) 0.45262(11) 0.0361(4) Uani 1 1 d . . .
C25 C 0.34035(9) 0.71402(14) 0.37932(11) 0.0318(4) Uani 1 1 d . . .
C26 C 0.28904(9) 0.67300(13) 0.32556(10) 0.0282(4) Uani 1 1 d . . .
C31 C 0.17509(9) 0.47362(12) 0.29307(10) 0.0286(4) Uani 1 1 d . . .
C32 C 0.21851(10) 0.41856(14) 0.34473(10) 0.0318(4) Uani 1 1 d . . .
C33 C 0.20699(11) 0.33290(14) 0.35286(11) 0.0357(4) Uani 1 1 d . . .
C34 C 0.14950(11) 0.29756(13) 0.30949(12) 0.0353(4) Uani 1 1 d . . .
C35 C 0.10421(10) 0.34902(14) 0.25716(11) 0.0323(4) Uani 1 1 d . . .
C36 C 0.11821(9) 0.43369(13) 0.24985(10) 0.0294(4) Uani 1 1 d . . .
C41 C 0.12966(8) 0.63609(12) 0.29296(9) 0.0267(4) Uani 1 1 d . . .
C42 C 0.12725(9) 0.72486(13) 0.28196(10) 0.0283(4) Uani 1 1 d . . .
C43 C 0.09044(9) 0.78150(13) 0.29987(10) 0.0306(4) Uani 1 1 d . . .
C44 C 0.05332(9) 0.75009(14) 0.33205(10) 0.0316(4) Uani 1 1 d . . .
C45 C 0.05411(9) 0.66308(14) 0.34534(10) 0.0306(4) Uani 1 1 d . . .
C46 C 0.09154(9) 0.60876(13) 0.32618(10) 0.0286(4) Uani 1 1 d . . .
C91 C 0.0792(4) 0.9913(6) -0.0635(5) 0.099(3) Uani 0.50 1 d PGDU A -1
H91 H 0.1073 0.9885 -0.0862 0.119 Uiso 0.50 1 calc PR A -1
C92 C 0.1023(2) 0.9985(5) 0.0134(5) 0.236(7) Uani 0.50 1 d PGDU A -1
H92 H 0.1462 1.0006 0.0432 0.283 Uiso 0.50 1 calc PR A -1
C93 C 0.0612(3) 1.0026(4) 0.0466(3) 0.084(2) Uani 0.50 1 d PGDU A -1
H93 H 0.0770 1.0075 0.0991 0.100 Uiso 0.50 1 calc PR A -1
C94 C -0.0031(3) 0.9995(5) 0.0029(4) 0.237(6) Uani 0.50 1 d PGDU A -1
C95 C -0.0262(2) 0.9922(5) -0.0739(4) 0.088(2) Uani 0.50 1 d PGDU A -1
H95 H -0.0702 0.9901 -0.1038 0.106 Uiso 0.50 1 calc PR A -1
C96 C 0.0149(4) 0.9881(5) -0.1071(3) 0.197(6) Uani 0.50 1 d PGDU A -1
H96 H -0.0009 0.9832 -0.1597 0.236 Uiso 0.50 1 calc PR A -1
C97 C -0.0449(4) 0.9987(5) 0.0299(5) 0.086(2) Uani 0.50 1 d PDU A -1

loop_
_atom_site_aniso_label
_atom_site_aniso_U_11
_atom_site_aniso_U_22
_atom_site_aniso_U_33
_atom_site_aniso_U_23
_atom_site_aniso_U_13
_atom_site_aniso_U_12
B 0.0291(9) 0.0330(10) 0.0174(8) 0.0001(7) 0.0102(7) -0.0018(8)
F1 0.0390(6) 0.0499(7) 0.0199(5) 0.0021(5) 0.0129(5) -0.0104(5)
F2 0.0577(8) 0.0692(9) 0.0174(6) -0.0032(5) 0.0124(5) -0.0242(7)
F3 0.0498(7) 0.0667(9) 0.0224(6) -0.0056(6) 0.0065(5) -0.0262(7)
F4 0.0355(6) 0.0497(7) 0.0279(6) 0.0021(5) 0.0125(5) -0.0118(5)
F5 0.0329(6) 0.0414(6) 0.0187(5) 0.0010(4) 0.0119(4) -0.0044(5)
F6 0.0357(6) 0.0448(7) 0.0283(6) 0.0069(5) 0.0070(5) 0.0033(5)
F7 0.0536(8) 0.0443(7) 0.0411(7) 0.0162(6) 0.0190(6) 0.0136(6)
F8 0.0658(9) 0.0320(6) 0.0486(8) 0.0046(5) 0.0368(7) -0.0004(6)
F9 0.0446(7) 0.0402(7) 0.0364(6) -0.0069(5) 0.0214(6) -0.0116(5)
F10 0.0329(6) 0.0381(6) 0.0243(5) 0.0007(4) 0.0083(5) -0.0027(5)
F11 0.0353(6) 0.0336(6) 0.0279(5) -0.0006(4) 0.0158(5) -0.0041(4)
F12 0.0409(6) 0.0322(6) 0.0348(6) -0.0038(5) 0.0139(5) 0.0002(5)
F13 0.0355(6) 0.0491(7) 0.0305(6) -0.0081(5) 0.0136(5) 0.0066(5)
F14 0.0351(6) 0.0532(7) 0.0306(6) -0.0033(5) 0.0205(5) -0.0042(5)
F15 0.0419(6) 0.0359(6) 0.0306(6) 0.0015(5) 0.0217(5) -0.0033(5)
N1 0.0292(7) 0.0347(8) 0.0174(7) 0.0015(6) 0.0103(6) 0.0015(6)
N2 0.0293(7) 0.0308(8) 0.0197(7) -0.0009(6) 0.0105(6) 0.0024(6)
C1 0.0331(9) 0.0357(10) 0.0207(8) -0.0003(7) 0.0135(7) 0.0025(7)
C2 0.0269(8) 0.0303(9) 0.0196(8) -0.0010(6) 0.0105(7) -0.0012(7)
C3 0.0273(8) 0.0354(9) 0.0189(8) -0.0009(7) 0.0111(7) -0.0004(7)
C4 0.0326(9) 0.0343(10) 0.0246(9) -0.0007(7) 0.0125(8) 0.0061(8)
C5 0.0324(9) 0.0458(11) 0.0257(9) 0.0015(8) 0.0111(8) 0.0094(8)
C6 0.0425(11) 0.0334(11) 0.0402(11) -0.0016(8) 0.0133(9) 0.0042(8)
C7 0.0396(10) 0.0446(11) 0.0298(10) 0.0003(8) 0.0191(9) 0.0095(9)
C8 0.0330(9) 0.0425(11) 0.0182(8) 0.0060(7) 0.0105(7) 0.0063(8)
C9 0.0347(10) 0.0659(15) 0.0237(9) 0.0044(9) 0.0086(8) -0.0019(10)
C10 0.0413(11) 0.0565(13) 0.0236(9) 0.0090(9) 0.0175(8) 0.0062(9)
C11 0.0593(14) 0.0459(12) 0.0319(11) 0.0105(9) 0.0204(10) 0.0186(11)
C21 0.0288(8) 0.0340(9) 0.0184(8) 0.0007(7) 0.0092(7) 0.0006(7)
C22 0.0323(9) 0.0390(10) 0.0210(9) 0.0021(7) 0.0108(7) -0.0051(8)
C23 0.0415(11) 0.0466(12) 0.0177(8) -0.0003(8) 0.0098(8) -0.0080(9)
C24 0.0354(10) 0.0451(11) 0.0215(9) -0.0003(8) 0.0061(8) -0.0091(8)
C25 0.0317(9) 0.0382(10) 0.0244(9) 0.0024(7) 0.0111(7) -0.0043(8)
C26 0.0304(9) 0.0348(9) 0.0183(8) 0.0017(7) 0.0094(7) 0.0013(7)
C31 0.0348(9) 0.0331(9) 0.0207(8) 0.0007(7) 0.0146(7) 0.0005(7)
C32 0.0345(10) 0.0381(10) 0.0238(9) 0.0015(7) 0.0133(8) 0.0017(8)
C33 0.0454(11) 0.0384(11) 0.0280(9) 0.0091(8) 0.0201(9) 0.0098(9)
C34 0.0517(12) 0.0309(10) 0.0336(10) 0.0011(8) 0.0279(9) -0.0001(9)
C35 0.0408(10) 0.0355(10) 0.0269(9) -0.0051(8) 0.0205(8) -0.0058(8)
C36 0.0354(10) 0.0349(10) 0.0202(8) 0.0005(7) 0.0141(7) 0.0009(7)
C41 0.0284(8) 0.0344(9) 0.0153(7) -0.0016(6) 0.0072(6) -0.0016(7)
C42 0.0290(9) 0.0356(10) 0.0191(8) -0.0022(7) 0.0092(7) -0.0032(7)
C43 0.0318(9) 0.0334(10) 0.0219(8) -0.0035(7) 0.0069(7) -0.0016(7)
C44 0.0291(9) 0.0428(11) 0.0210(8) -0.0068(7) 0.0088(7) 0.0036(8)
C45 0.0284(9) 0.0450(11) 0.0193(8) -0.0028(7) 0.0112(7) -0.0037(8)
C46 0.0314(9) 0.0355(9) 0.0188(8) -0.0008(7) 0.0105(7) -0.0024(7)
C91 0.093(5) 0.092(5) 0.123(6) 0.020(5) 0.056(5) 0.007(4)
C92 0.249(9) 0.269(13) 0.205(8) -0.010(10) 0.111(7) -0.015(10)
C93 0.084(4) 0.054(3) 0.068(4) -0.011(3) -0.010(3) 0.021(3)
C94 0.217(7) 0.283(12) 0.205(8) -0.013(9) 0.083(6) 0.017(9)
C95 0.069(4) 0.067(4) 0.089(4) -0.016(4) -0.004(3) 0.028(3)
C96 0.174(8) 0.201(11) 0.219(9) 0.028(9) 0.086(6) 0.000(9)
C97 0.095(5) 0.046(3) 0.088(5) 0.002(3) 0.012(4) 0.013(3)

loop_
_atom_type_symbol
_atom_type_description
_atom_type_scat_dispersion_real
_atom_type_scat_dispersion_imag
_atom_type_scat_source
C C 0.0181 0.0091 'International Tables Vol C Tables 4.2.6.8 and 6.1.1.4'
H H 0.0000 0.0000 'International Tables Vol C Tables 4.2.6.8 and 6.1.1.4'
B B 0.0090 0.0039 'International Tables Vol C Tables 4.2.6.8 and 6.1.1.4'
N N 0.0311 0.0180 'International Tables Vol C Tables 4.2.6.8 and 6.1.1.4'
F F 0.0727 0.0534 'International Tables Vol C Tables 4.2.6.8 and 6.1.1.4'

loop_
_geom_angle_atom_site_label_1
_geom_angle_atom_site_label_2
_geom_angle_atom_site_label_3
_geom_angle
_geom_angle_site_symmetry_1
_geom_angle_site_symmetry_3
_geom_angle_publ_flag
C2 B C21 115.29(15) . . ?
C2 B C31 107.98(14) . . ?
C21 B C31 114.82(15) . . ?
C2 B C41 108.12(15) . . ?
C21 B C41 99.49(14) . . ?
C31 B C41 110.71(15) . . ?
C1 N1 C3 106.91(15) . . ?
C1 N1 C8 127.13(15) . . ?
C3 N1 C8 125.87(15) . . ?
C1 N2 C2 108.48(15) . . ?
C1 N2 C4 118.47(15) . . ?
C2 N2 C4 132.06(15) . . ?
N1 C1 N2 110.57(16) . . ?
C3 C2 N2 103.82(15) . . ?
C3 C2 B 122.91(16) . . ?
N2 C2 B 133.28(16) . . ?
C2 C3 N1 110.22(16) . . ?
C5 C4 N2 111.98(15) . . ?
C5 C4 C6 110.79(18) . . ?
N2 C4 C6 106.45(16) . . ?
C5 C4 C7 108.18(17) . . ?
N2 C4 C7 108.77(16) . . ?
C6 C4 C7 110.66(17) . . ?
N1 C8 C9 107.68(17) . . ?
N1 C8 C10 108.82(16) . . ?
C9 C8 C10 110.51(18) . . ?
N1 C8 C11 107.67(16) . . ?
C9 C8 C11 111.72(19) . . ?
C10 C8 C11 110.32(18) . . ?
C26 C21 C22 113.36(17) . . ?
C26 C21 B 126.07(15) . . ?
C22 C21 B 120.02(16) . . ?
F1 C22 C23 116.14(16) . . ?
F1 C22 C21 119.34(17) . . ?
C23 C22 C21 124.52(18) . . ?
F2 C23 C22 120.99(19) . . ?
F2 C23 C24 119.82(18) . . ?
C22 C23 C24 119.18(18) . . ?
F3 C24 C25 120.00(19) . . ?
F3 C24 C23 120.99(18) . . ?
C25 C24 C23 119.01(18) . . ?
F4 C25 C24 119.25(18) . . ?
F4 C25 C26 120.91(17) . . ?
C24 C25 C26 119.82(18) . . ?
F5 C26 C25 115.12(16) . . ?
F5 C26 C21 120.90(16) . . ?
C25 C26 C21 123.97(17) . . ?
C32 C31 C36 113.17(18) . . ?
C32 C31 B 128.34(17) . . ?
C36 C31 B 118.49(16) . . ?
F6 C32 C33 115.00(18) . . ?
F6 C32 C31 121.05(18) . . ?
C33 C32 C31 123.95(19) . . ?
F7 C33 C34 119.3(2) . . ?
F7 C33 C32 120.5(2) . . ?
C34 C33 C32 120.18(19) . . ?
F8 C34 C33 121.0(2) . . ?
F8 C34 C35 120.3(2) . . ?
C33 C34 C35 118.68(19) . . ?
F9 C35 C36 121.29(19) . . ?
F9 C35 C34 119.54(19) . . ?
C36 C35 C34 119.16(19) . . ?
F10 C36 C35 115.48(18) . . ?
F10 C36 C31 119.63(17) . . ?
C35 C36 C31 124.83(19) . . ?
C46 C41 C42 112.66(17) . . ?
C46 C41 B 126.74(17) . . ?
C42 C41 B 119.85(16) . . ?
F11 C42 C43 114.79(17) . . ?
F11 C42 C41 120.04(17) . . ?
C43 C42 C41 125.16(18) . . ?
F12 C43 C44 119.92(18) . . ?
F12 C43 C42 120.85(18) . . ?
C44 C43 C42 119.22(19) . . ?
F13 C44 C45 120.83(18) . . ?
F13 C44 C43 120.59(19) . . ?
C45 C44 C43 118.58(18) . . ?
F14 C45 C44 119.73(18) . . ?
F14 C45 C46 120.10(19) . . ?
C44 C45 C46 120.16(18) . . ?
F15 C46 C45 113.84(16) . . ?
F15 C46 C41 121.91(17) . . ?
C45 C46 C41 124.20(19) . . ?
C92 C91 C96 120.0 . . ?
C93 C92 C91 120.0 . . ?
C92 C93 C94 120.0 . . ?
C97 C94 C93 123.9(7) . . ?
C97 C94 C95 116.0(7) . . ?
C93 C94 C95 120.0 . . ?
C96 C95 C94 120.0 . . ?
C95 C96 C91 120.0 . . ?

loop_
_geom_bond_atom_site_label_1
_geom_bond_atom_site_label_2
_geom_bond_distance
_geom_bond_site_symmetry_2
_geom_bond_publ_flag
B C2 1.649(2) . ?
B C21 1.652(3) . ?
B C31 1.657(3) . ?
B C41 1.676(3) . ?
F1 C22 1.351(2) . ?
F2 C23 1.341(2) . ?
F3 C24 1.338(2) . ?
F4 C25 1.341(2) . ?
F5 C26 1.350(2) . ?
F6 C32 1.353(2) . ?
F7 C33 1.350(2) . ?
F8 C34 1.338(2) . ?
F9 C35 1.340(2) . ?
F10 C36 1.350(2) . ?
F11 C42 1.353(2) . ?
F12 C43 1.340(2) . ?
F13 C44 1.338(2) . ?
F14 C45 1.341(2) . ?
F15 C46 1.348(2) . ?
N1 C1 1.321(3) . ?
N1 C3 1.378(2) . ?
N1 C8 1.503(2) . ?
N2 C1 1.334(2) . ?
N2 C2 1.419(2) . ?
N2 C4 1.517(2) . ?
C2 C3 1.366(3) . ?
C4 C5 1.515(3) . ?
C4 C6 1.528(3) . ?
C4 C7 1.531(3) . ?
C8 C9 1.521(3) . ?
C8 C10 1.523(3) . ?
C8 C11 1.524(3) . ?
C21 C26 1.387(3) . ?
C21 C22 1.395(2) . ?
C22 C23 1.378(3) . ?
C23 C24 1.379(3) . ?
C24 C25 1.373(3) . ?
C25 C26 1.382(3) . ?
C31 C32 1.392(3) . ?
C31 C36 1.393(3) . ?
C32 C33 1.381(3) . ?
C33 C34 1.373(3) . ?
C34 C35 1.383(3) . ?
C35 C36 1.379(3) . ?
C41 C46 1.391(3) . ?
C41 C42 1.394(3) . ?
C42 C43 1.386(3) . ?
C43 C44 1.377(3) . ?
C44 C45 1.376(3) . ?
C45 C46 1.388(3) . ?
C91 C92 1.3900 . ?
C91 C96 1.3900 . ?
C92 C93 1.3900 . ?
C93 C94 1.3900 . ?
C94 C97 1.310(13) . ?
C94 C95 1.3900 . ?
C95 C96 1.3900 . ?

loop_
_geom_torsion_atom_site_label_1
_geom_torsion_atom_site_label_2
_geom_torsion_atom_site_label_3
_geom_torsion_atom_site_label_4
_geom_torsion
_geom_torsion_site_symmetry_1
_geom_torsion_site_symmetry_2
_geom_torsion_site_symmetry_3
_geom_torsion_site_symmetry_4
_geom_torsion_publ_flag
C3 N1 C1 N2 -0.2(2) . . . . ?
C8 N1 C1 N2 -176.94(17) . . . . ?
C2 N2 C1 N1 -0.3(2) . . . . ?
C4 N2 C1 N1 169.62(17) . . . . ?
C1 N2 C2 C3 0.7(2) . . . . ?
C4 N2 C2 C3 -167.32(19) . . . . ?
C1 N2 C2 B -179.24(19) . . . . ?
C4 N2 C2 B 12.7(3) . . . . ?
C21 B C2 C3 -115.4(2) . . . . ?
C31 B C2 C3 114.68(19) . . . . ?
C41 B C2 C3 -5.2(2) . . . . ?
C21 B C2 N2 64.6(3) . . . . ?
C31 B C2 N2 -65.3(2) . . . . ?
C41 B C2 N2 174.84(18) . . . . ?
N2 C2 C3 N1 -0.9(2) . . . . ?
B C2 C3 N1 179.08(16) . . . . ?
C1 N1 C3 C2 0.8(2) . . . . ?
C8 N1 C3 C2 177.50(17) . . . . ?
C1 N2 C4 C5 153.77(18) . . . . ?
C2 N2 C4 C5 -39.1(3) . . . . ?
C1 N2 C4 C6 -85.0(2) . . . . ?
C2 N2 C4 C6 82.1(2) . . . . ?
C1 N2 C4 C7 34.3(2) . . . . ?
C2 N2 C4 C7 -158.62(19) . . . . ?
C1 N1 C8 C9 102.0(2) . . . . ?
C3 N1 C8 C9 -74.1(2) . . . . ?
C1 N1 C8 C10 -17.8(3) . . . . ?
C3 N1 C8 C10 166.11(19) . . . . ?
C1 N1 C8 C11 -137.4(2) . . . . ?
C3 N1 C8 C11 46.5(3) . . . . ?
C2 B C21 C26 4.8(3) . . . . ?
C31 B C21 C26 131.33(19) . . . . ?
C41 B C21 C26 -110.5(2) . . . . ?
C2 B C21 C22 175.71(17) . . . . ?
C31 B C21 C22 -57.8(2) . . . . ?
C41 B C21 C22 60.4(2) . . . . ?
C26 C21 C22 F1 177.50(18) . . . . ?
B C21 C22 F1 5.5(3) . . . . ?
C26 C21 C22 C23 -1.5(3) . . . . ?
B C21 C22 C23 -173.4(2) . . . . ?
F1 C22 C23 F2 -0.4(3) . . . . ?
C21 C22 C23 F2 178.6(2) . . . . ?
F1 C22 C23 C24 179.8(2) . . . . ?
C21 C22 C23 C24 -1.2(4) . . . . ?
F2 C23 C24 F3 0.7(4) . . . . ?
C22 C23 C24 F3 -179.5(2) . . . . ?
F2 C23 C24 C25 -178.4(2) . . . . ?
C22 C23 C24 C25 1.4(4) . . . . ?
F3 C24 C25 F4 0.7(3) . . . . ?
C23 C24 C25 F4 179.8(2) . . . . ?
F3 C24 C25 C26 -178.0(2) . . . . ?
C23 C24 C25 C26 1.1(3) . . . . ?
F4 C25 C26 F5 -3.6(3) . . . . ?
C24 C25 C26 F5 175.01(19) . . . . ?
F4 C25 C26 C21 177.24(19) . . . . ?
C24 C25 C26 C21 -4.1(3) . . . . ?
C22 C21 C26 F5 -174.95(17) . . . . ?
B C21 C26 F5 -3.6(3) . . . . ?
C22 C21 C26 C25 4.1(3) . . . . ?
B C21 C26 C25 175.51(19) . . . . ?
C2 B C31 C32 122.2(2) . . . . ?
C21 B C31 C32 -8.0(3) . . . . ?
C41 B C31 C32 -119.6(2) . . . . ?
C2 B C31 C36 -58.8(2) . . . . ?
C21 B C31 C36 171.08(16) . . . . ?
C41 B C31 C36 59.4(2) . . . . ?
C36 C31 C32 F6 179.39(16) . . . . ?
B C31 C32 F6 -1.5(3) . . . . ?
C36 C31 C32 C33 0.0(3) . . . . ?
B C31 C32 C33 179.13(18) . . . . ?
F6 C32 C33 F7 0.4(3) . . . . ?
C31 C32 C33 F7 179.79(18) . . . . ?
F6 C32 C33 C34 179.35(17) . . . . ?
C31 C32 C33 C34 -1.3(3) . . . . ?
F7 C33 C34 F8 0.1(3) . . . . ?
C32 C33 C34 F8 -178.83(17) . . . . ?
F7 C33 C34 C35 179.97(17) . . . . ?
C32 C33 C34 C35 1.0(3) . . . . ?
F8 C34 C35 F9 0.7(3) . . . . ?
C33 C34 C35 F9 -179.11(17) . . . . ?
F8 C34 C35 C36 -179.76(17) . . . . ?
C33 C34 C35 C36 0.4(3) . . . . ?
F9 C35 C36 F10 0.6(3) . . . . ?
C34 C35 C36 F10 -178.87(16) . . . . ?
F9 C35 C36 C31 177.75(17) . . . . ?
C34 C35 C36 C31 -1.7(3) . . . . ?
C32 C31 C36 F10 178.49(15) . . . . ?
B C31 C36 F10 -0.7(2) . . . . ?
C32 C31 C36 C35 1.5(3) . . . . ?
B C31 C36 C35 -177.71(17) . . . . ?
C2 B C41 C46 130.49(18) . . . . ?
C21 B C41 C46 -108.82(19) . . . . ?
C31 B C41 C46 12.4(2) . . . . ?
C2 B C41 C42 -60.2(2) . . . . ?
C21 B C41 C42 60.51(19) . . . . ?
C31 B C41 C42 -178.28(15) . . . . ?
C46 C41 C42 F11 177.08(15) . . . . ?
B C41 C42 F11 6.3(2) . . . . ?
C46 C41 C42 C43 -1.4(3) . . . . ?
B C41 C42 C43 -172.12(16) . . . . ?
F11 C42 C43 F12 1.5(2) . . . . ?
C41 C42 C43 F12 -179.95(16) . . . . ?
F11 C42 C43 C44 -177.63(16) . . . . ?
C41 C42 C43 C44 0.9(3) . . . . ?
F12 C43 C44 F13 0.4(3) . . . . ?
C42 C43 C44 F13 179.50(16) . . . . ?
F12 C43 C44 C45 -179.16(16) . . . . ?
C42 C43 C44 C45 0.0(3) . . . . ?
F13 C44 C45 F14 -0.8(3) . . . . ?
C43 C44 C45 F14 178.66(16) . . . . ?
F13 C44 C45 C46 -179.77(16) . . . . ?
C43 C44 C45 C46 -0.3(3) . . . . ?
F14 C45 C46 F15 -1.8(2) . . . . ?
C44 C45 C46 F15 177.14(16) . . . . ?
F14 C45 C46 C41 -179.24(16) . . . . ?
C44 C45 C46 C41 -0.3(3) . . . . ?
C42 C41 C46 F15 -176.19(16) . . . . ?
B C41 C46 F15 -6.2(3) . . . . ?
C42 C41 C46 C45 1.1(3) . . . . ?
B C41 C46 C45 171.05(17) . . . . ?
C96 C91 C92 C93 0.0 . . . . ?
C91 C92 C93 C94 0.0 . . . . ?
C92 C93 C94 C97 176.5(8) . . . . ?
C92 C93 C94 C95 0.0 . . . . ?
C97 C94 C95 C96 -176.8(8) . . . . ?
C93 C94 C95 C96 0.0 . . . . ?
C94 C95 C96 C91 0.0 . . . . ?
C92 C91 C96 C95 0.0 . . . . ?
